data_2204808
loop_
_publ_author_name
'Gaonkar, Santhosh L.'
'Yathirajan, Hemmige S.'
'Nagaraj, Basavegowda'
'Narasegowda, Rajenahally S.'
'Lynch, Daniel E.'

_publ_section_title
;
 2-Butyl-4-chloro-1-(4-nitrobenzyl)-1<i>H</i>-imidazole-5-carboxaldehyde
;
_journal_issue 12
_journal_name_full 'Acta Crystallographica Section E'
_journal_page_first o2520
_journal_page_last o2521
_journal_paper_doi 10.1107/S1600536804031162
_journal_volume 60
_journal_year 2004
_chemical_formula_iupac 'C15 H16 Cl N3 O3'
_chemical_formula_moiety 'C15 H16 Cl N3 O3'
_chemical_formula_sum 'C15 H16 Cl N3 O3'
_chemical_formula_weight 321.76
_chemical_melting_point 375
_chemical_name_systematic
;
2-Butyl-4-chloro-1-(4-nitrobenzyl)-1H-imidazole-5-carboxaldehyde
;
_space_group_IT_number 2
_symmetry_cell_setting triclinic
_symmetry_space_group_name_Hall '-P 1'
_symmetry_space_group_name_H-M 'P -1'
_atom_sites_solution_hydrogens geom
_atom_sites_solution_primary direct
_atom_sites_solution_secondary difmap
_audit_creation_method SHELXL97
_cell_angle_alpha 103.420(4)
_cell_angle_beta 95.561(3)
_cell_angle_gamma 106.758(3)
_cell_formula_units_Z 4
_cell_length_a 8.3007(5)
_cell_length_b 12.2295(6)
_cell_length_c 16.5605(10)
_cell_measurement_reflns_used 6811
_cell_measurement_temperature 120(2)
_cell_measurement_theta_max 27.48
_cell_measurement_theta_min 2.91
_cell_volume 1541.35(16)
_computing_cell_refinement 'DENZO (Otwinowski & Minor, 1997) and COLLECT'
_computing_data_collection 'COLLECT (Hooft, 1998)'
_computing_data_reduction 'DENZO and COLLECT'
_computing_molecular_graphics 'PLATON97 (Spek, 1997)'
_computing_publication_material SHELXL97
_computing_structure_refinement 'SHELXL97 (Sheldrick, 1997a)'
_computing_structure_solution 'SHELXS97 (Sheldrick, 1997a)'
_diffrn_ambient_temperature 120(2)
_diffrn_detector_area_resol_mean 9.091
_diffrn_measured_fraction_theta_full 0.998
_diffrn_measured_fraction_theta_max 0.998
_diffrn_measurement_device_type 'Bruker-Nonius KappaCCD area-detector'
_diffrn_measurement_method '\f and \w'
_diffrn_radiation_monochromator '10 cm confocal mirrors'
_diffrn_radiation_source 'Bruker Nonius FR591 rotating anode'
_diffrn_radiation_type MoK\a
_diffrn_radiation_wavelength 0.71073
_diffrn_reflns_av_R_equivalents 0.098
_diffrn_reflns_av_sigmaI/netI 0.087
_diffrn_reflns_limit_h_max 10
_diffrn_reflns_limit_h_min -10
_diffrn_reflns_limit_k_max 15
_diffrn_reflns_limit_k_min -15
_diffrn_reflns_limit_l_max 20
_diffrn_reflns_limit_l_min -20
_diffrn_reflns_number 30632
_diffrn_reflns_theta_full 26.0
_diffrn_reflns_theta_max 26.00
_diffrn_reflns_theta_min 2.93
_diffrn_standards_decay_% 0
_diffrn_standards_number 0
_exptl_absorpt_coefficient_mu 0.264
_exptl_absorpt_correction_T_max 0.990
_exptl_absorpt_correction_T_min 0.911
_exptl_absorpt_correction_type multi-scan
_exptl_absorpt_process_details '(SADABS; Sheldrick, 1997b)'
_exptl_crystal_colour colourless
_exptl_crystal_density_diffrn 1.387
_exptl_crystal_density_meas ?
_exptl_crystal_density_method .
_exptl_crystal_description plate
_exptl_crystal_F_000 672
_exptl_crystal_size_max 0.36
_exptl_crystal_size_mid 0.30
_exptl_crystal_size_min 0.04
_refine_diff_density_max 0.29
_refine_diff_density_min -0.34
_refine_ls_extinction_method none
_refine_ls_goodness_of_fit_ref 1.04
_refine_ls_hydrogen_treatment constr
_refine_ls_matrix_type full
_refine_ls_number_parameters 418
_refine_ls_number_reflns 6038
_refine_ls_number_restraints 5
_refine_ls_restrained_S_all 1.04
_refine_ls_R_factor_all 0.121
_refine_ls_R_factor_gt 0.057
_refine_ls_shift/su_max 0.000
_refine_ls_shift/su_mean 0.000
_refine_ls_structure_factor_coef Fsqd
_refine_ls_weighting_details 'w = 1/[\s^2^(Fo^2^)+(0.0645P)^2^+0.076P] where P=(Fo^2^+2Fc^2^)/3'
_refine_ls_weighting_scheme calc
_refine_ls_wR_factor_gt 0.114
_refine_ls_wR_factor_ref 0.139
_reflns_number_gt 3622
_reflns_number_total 6038
_reflns_threshold_expression I>2\s(I)
_cod_data_source_file tk6201.cif
_cod_data_source_block I
_cod_depositor_comments
;
The following automatic conversions were performed:
'_symmetry_cell_setting' value 'Triclinic' changed to 'triclinic'
according to '/home/saulius/struct/CIF-dictionaries/cif_core.dic'
dictionary named 'cif_core.dic' version 2.4.1 from 2010-06-29.

Automatic conversion script
Id: cif_fix_enum 1527 2010-12-29 10:47:43Z saulius 

The following automatic conversions were performed:

'_symmetry_cell_setting' value 'Triclinic' changed to 'triclinic'
according to /home/saulius/struct/CIF-dictionaries/cif_core.dic
dictionary named 'cif_core.dic' version 2.4.1 from 2010-06-29.

Automatic conversion script
Id: cif_fix_values 1715 2011-07-08 13:25:40Z adriana 
;
_cod_original_cell_volume 1541.35(15)
_cod_database_code 2204808
_cod_database_fobs_code 2204808

loop_
_symmetry_equiv_pos_as_xyz
'x, y, z'
'-x, -y, -z'

loop_
_atom_site_label
_atom_site_fract_x
_atom_site_fract_y
_atom_site_fract_z
_atom_site_U_iso_or_equiv
_atom_site_adp_type
_atom_site_calc_flag
_atom_site_refinement_flags
_atom_site_occupancy
_atom_site_disorder_assembly
_atom_site_disorder_group
_atom_site_type_symbol
N1A 0.1941(3) 0.9197(2) 0.21017(15) 0.0320(6) Uani d . 1 . . N
C2A 0.1120(4) 0.8084(2) 0.21159(18) 0.0291(7) Uani d . 1 . . C
C21A 0.0110(4) 0.7792(3) 0.27785(19) 0.0341(7) Uani d . 1 . . C
H21A -0.1016 0.7203 0.2497 0.043 Uiso calc R 1 . . H
H22A -0.0099 0.8520 0.3089 0.043 Uiso calc R 1 . . H
C22A 0.0936(4) 0.7298(3) 0.34200(18) 0.0336(7) Uani d . 1 . . C
H23A 0.1042 0.6525 0.3127 0.042 Uiso calc R 1 . . H
H24A 0.2098 0.7850 0.3678 0.042 Uiso calc R 1 . . H
C23A -0.0126(4) 0.7134(3) 0.4106(2) 0.0452(9) Uani d . 1 . . C
H25A -0.0219 0.7912 0.4397 0.056 Uiso calc R 1 . . H
H26A -0.1294 0.6598 0.3840 0.056 Uiso calc R 1 . . H
C24A 0.0598(5) 0.6628(3) 0.4755(2) 0.0473(9) Uani d . 1 . . C
H27A 0.0520 0.5806 0.4490 0.059 Uiso calc R 1 . . H
H28A -0.0055 0.6649 0.5217 0.059 Uiso calc R 1 . . H
H29A 0.1798 0.7103 0.4977 0.059 Uiso calc R 1 . . H
N3A 0.1292(3) 0.72747(19) 0.14485(14) 0.0260(5) Uani d . 1 . . N
C31A 0.0640(4) 0.5979(2) 0.12824(19) 0.0281(7) Uani d . 1 . . C
H31A 0.0088 0.5623 0.0683 0.035 Uiso calc R 1 . . H
H32A -0.0239 0.5769 0.1634 0.035 Uiso calc R 1 . . H
C32A 0.2046(3) 0.5464(2) 0.14713(17) 0.0244(6) Uani d . 1 . . C
C33A 0.1713(4) 0.4240(2) 0.11796(17) 0.0280(7) Uani d . 1 . . C
H33A 0.0601 0.3748 0.0892 0.035 Uiso calc R 1 . . H
C34A 0.2970(4) 0.3735(2) 0.13014(17) 0.0278(7) Uani d . 1 . . C
H34A 0.2740 0.2903 0.1099 0.035 Uiso calc R 1 . . H
C35A 0.4576(3) 0.4473(2) 0.17274(17) 0.0256(6) Uani d . 1 . . C
C36A 0.4929(4) 0.5679(2) 0.20476(18) 0.0286(7) Uani d . 1 . . C
H36A 0.6029 0.6164 0.2356 0.036 Uiso calc R 1 . . H
C37A 0.3659(3) 0.6167(2) 0.19124(17) 0.0273(7) Uani d . 1 . . C
H37A 0.3892 0.6999 0.2125 0.034 Uiso calc R 1 . . H
N31A 0.5943(3) 0.3952(2) 0.18395(15) 0.0306(6) Uani d . 1 . . N
O31A 0.5619(3) 0.28834(18) 0.15276(14) 0.0411(6) Uani d . 1 . . O
O32A 0.7355(3) 0.46121(18) 0.22401(13) 0.0389(5) Uani d . 1 . . O
C4A 0.2293(3) 0.7895(2) 0.09634(18) 0.0270(7) Uani d . 1 . . C
C41A 0.2801(4) 0.7385(3) 0.01985(19) 0.0311(7) Uani d . 1 . . C
H41A 0.3513 0.7921 -0.0052 0.039 Uiso calc R 1 . . H
O41A 0.2410(3) 0.63322(18) -0.01605(13) 0.0373(5) Uani d . 1 . . O
C5A 0.2643(4) 0.9064(2) 0.13975(19) 0.0307(7) Uani d . 1 . . C
Cl5A 0.38198(10) 1.02856(6) 0.11284(5) 0.0410(2) Uani d . 1 . . Cl
N1B 0.6628(3) -0.1150(2) 0.22474(15) 0.0313(6) Uani d . 1 A . N
C2B 0.6981(4) 0.0002(2) 0.26254(18) 0.0300(7) Uani d . 1 . . C
C21B 0.6407(5) 0.0477(3) 0.3422(2) 0.0454(9) Uani d . 1 . . C
H21B 0.5462 0.0782 0.3284 0.057 Uiso calc PR 0.50 A 1 H
H22B 0.7364 0.1153 0.3790 0.057 Uiso calc PR 0.50 A 1 H
H21C 0.5147 0.0136 0.3336 0.057 Uiso calc PR 0.50 A 2 H
H22C 0.6689 0.1346 0.3522 0.057 Uiso calc PR 0.50 A 2 H
C22B 0.5810(7) -0.0426(4) 0.3902(3) 0.0548(14) Uani d PD 0.75 A 1 C
H23B 0.5204 -0.0093 0.4332 0.068 Uiso calc PR 0.75 A 1 H
H24B 0.4953 -0.1133 0.3502 0.068 Uiso calc PR 0.75 A 1 H
C22C 0.7160(19) 0.0238(10) 0.4224(7) 0.050(4) Uani d PD 0.25 A 2 C
H23C 0.8403 0.0667 0.4331 0.062 Uiso calc PR 0.25 A 2 H
H24C 0.6695 0.0639 0.4692 0.062 Uiso calc PR 0.25 A 2 H
C23B 0.6998(7) -0.0824(5) 0.4313(3) 0.0957(18) Uani d . 1 . . C
H25B 0.7781 -0.0152 0.4771 0.120 Uiso calc PR 0.50 A 1 H
H26B 0.7690 -0.1103 0.3907 0.120 Uiso calc PR 0.50 A 1 H
H25C 0.7749 -0.1123 0.3953 0.120 Uiso calc PR 0.50 A 1 H
H26C 0.5814 -0.1311 0.4036 0.120 Uiso calc PR 0.50 A 1 H
C24B 0.6138(14) -0.1835(8) 0.4688(7) 0.076(3) Uani d PD 0.50 A 1 C
H27B 0.5378 -0.1587 0.5055 0.096 Uiso calc PR 0.50 A 1 H
H28B 0.7016 -0.2026 0.5016 0.096 Uiso calc PR 0.50 A 1 H
H29B 0.5473 -0.2538 0.4231 0.096 Uiso calc PR 0.50 A 1 H
C24C 0.7279(15) -0.1186(9) 0.5099(5) 0.077(3) Uani d PD 0.50 A 2 C
H27C 0.8509 -0.0945 0.5311 0.096 Uiso calc PR 0.50 A 2 H
H28C 0.6787 -0.2050 0.4979 0.096 Uiso calc PR 0.50 A 2 H
H29C 0.6728 -0.0802 0.5525 0.096 Uiso calc PR 0.50 A 2 H
N3B 0.7853(3) 0.07047(19) 0.21787(14) 0.0272(6) Uani d . 1 A . N
C31B 0.8436(4) 0.2000(2) 0.24006(19) 0.0315(7) Uani d . 1 . . C
H31B 0.7715 0.2295 0.2783 0.039 Uiso calc R 1 A . H
H32B 0.8270 0.2255 0.1882 0.039 Uiso calc R 1 . . H
C32B 1.0288(4) 0.2568(2) 0.28223(17) 0.0255(6) Uani d . 1 A . C
C33B 1.0880(4) 0.3795(2) 0.31769(18) 0.0315(7) Uani d . 1 . . C
H33B 1.0113 0.4238 0.3160 0.039 Uiso calc R 1 A . H
C34B 1.2568(4) 0.4371(3) 0.35520(18) 0.0325(7) Uani d . 1 A . C
H34B 1.2970 0.5205 0.3798 0.041 Uiso calc R 1 . . H
C35B 1.3661(4) 0.3708(3) 0.35625(17) 0.0310(7) Uani d . 1 . . C
C36B 1.3121(4) 0.2497(3) 0.32099(19) 0.0346(7) Uani d . 1 A . C
H36B 1.3899 0.2060 0.3219 0.043 Uiso calc R 1 . . H
C37B 1.1418(4) 0.1932(3) 0.28422(19) 0.0329(7) Uani d . 1 . . C
H37B 1.1022 0.1097 0.2601 0.041 Uiso calc R 1 A . H
N31B 1.5466(3) 0.4314(3) 0.39535(16) 0.0411(7) Uani d . 1 A . N
O31B 1.5914(3) 0.5382(2) 0.42867(15) 0.0552(7) Uani d . 1 . . O
O32B 1.6441(3) 0.3719(2) 0.39210(16) 0.0591(7) Uani d . 1 . . O
C4B 0.8079(3) -0.0049(2) 0.14593(17) 0.0266(7) Uani d . 1 . . C
C41B 0.8932(4) 0.0287(3) 0.07954(19) 0.0342(7) Uani d . 1 A . C
H41B 0.8993 -0.0338 0.0349 0.043 Uiso calc R 1 . . H
O41B 0.9582(3) 0.12965(18) 0.07510(13) 0.0424(6) Uani d . 1 . . O
C5B 0.7303(3) -0.1171(2) 0.15369(17) 0.0274(7) Uani d . 1 A . C
Cl5B 0.71564(10) -0.24842(6) 0.08330(5) 0.0357(2) Uani d . 1 . . Cl

loop_
_atom_site_aniso_label
_atom_site_aniso_U_11
_atom_site_aniso_U_22
_atom_site_aniso_U_33
_atom_site_aniso_U_12
_atom_site_aniso_U_13
_atom_site_aniso_U_23
N1A 0.0331(15) 0.0262(14) 0.0401(16) 0.0145(11) 0.0045(12) 0.0103(11)
C2A 0.0258(17) 0.0268(16) 0.0372(18) 0.0137(13) 0.0027(13) 0.0081(14)
C21A 0.0330(18) 0.0349(17) 0.0386(18) 0.0177(14) 0.0104(15) 0.0079(14)
C22A 0.0310(18) 0.0322(17) 0.0368(18) 0.0106(14) 0.0047(14) 0.0076(14)
C23A 0.046(2) 0.051(2) 0.046(2) 0.0214(17) 0.0163(17) 0.0166(17)
C24A 0.064(2) 0.043(2) 0.037(2) 0.0204(18) 0.0147(17) 0.0091(16)
N3A 0.0208(13) 0.0216(12) 0.0368(14) 0.0084(10) 0.0040(11) 0.0089(11)
C31A 0.0244(16) 0.0208(15) 0.0366(17) 0.0043(12) 0.0047(13) 0.0067(13)
C32A 0.0247(16) 0.0205(14) 0.0307(16) 0.0071(12) 0.0088(13) 0.0107(12)
C33A 0.0266(17) 0.0240(15) 0.0295(16) 0.0044(13) 0.0007(13) 0.0060(13)
C34A 0.0302(17) 0.0236(15) 0.0308(17) 0.0094(13) 0.0060(13) 0.0084(13)
C35A 0.0228(16) 0.0262(15) 0.0329(16) 0.0106(13) 0.0085(13) 0.0128(13)
C36A 0.0238(16) 0.0258(15) 0.0342(17) 0.0048(13) 0.0022(13) 0.0096(13)
C37A 0.0264(17) 0.0185(14) 0.0331(17) 0.0052(12) 0.0024(13) 0.0036(12)
N31A 0.0307(15) 0.0309(15) 0.0372(15) 0.0138(12) 0.0091(12) 0.0161(12)
O31A 0.0392(13) 0.0263(12) 0.0652(16) 0.0170(10) 0.0119(11) 0.0170(11)
O32A 0.0270(13) 0.0405(13) 0.0488(14) 0.0119(10) -0.0011(10) 0.0133(11)
C4A 0.0207(15) 0.0256(15) 0.0360(18) 0.0069(12) 0.0036(13) 0.0124(13)
C41A 0.0225(16) 0.0327(18) 0.0392(19) 0.0073(13) 0.0012(14) 0.0156(15)
O41A 0.0344(13) 0.0310(12) 0.0399(13) 0.0063(10) 0.0046(10) 0.0032(10)
C5A 0.0289(17) 0.0207(15) 0.0433(19) 0.0079(13) -0.0002(14) 0.0130(14)
Cl5A 0.0365(5) 0.0269(4) 0.0585(5) 0.0048(3) 0.0017(4) 0.0192(4)
N1B 0.0314(15) 0.0275(14) 0.0336(15) 0.0085(11) 0.0059(12) 0.0069(11)
C2B 0.0283(17) 0.0290(17) 0.0329(17) 0.0103(13) 0.0039(14) 0.0083(14)
C21B 0.063(2) 0.0383(19) 0.043(2) 0.0260(18) 0.0199(18) 0.0098(16)
C22B 0.079(4) 0.040(3) 0.060(3) 0.028(3) 0.041(3) 0.019(3)
C22C 0.065(11) 0.023(7) 0.046(9) -0.002(7) 0.019(8) -0.003(6)
C23B 0.156(5) 0.123(4) 0.071(3) 0.104(4) 0.058(3) 0.055(3)
C24B 0.117(10) 0.084(8) 0.079(8) 0.073(7) 0.059(7) 0.052(6)
C24C 0.125(10) 0.092(8) 0.049(6) 0.068(7) 0.036(6) 0.033(6)
N3B 0.0242(13) 0.0220(12) 0.0336(14) 0.0086(10) -0.0008(11) 0.0048(11)
C31B 0.0316(18) 0.0231(15) 0.0405(18) 0.0128(13) 0.0006(14) 0.0070(13)
C32B 0.0293(17) 0.0260(15) 0.0226(15) 0.0100(13) 0.0032(12) 0.0084(12)
C33B 0.0328(18) 0.0269(16) 0.0384(18) 0.0136(14) 0.0083(14) 0.0101(14)
C34B 0.0360(19) 0.0247(15) 0.0344(18) 0.0088(14) 0.0073(14) 0.0042(13)
C35B 0.0261(17) 0.0408(18) 0.0256(16) 0.0089(14) 0.0037(13) 0.0106(14)
C36B 0.0330(19) 0.0356(18) 0.0393(19) 0.0169(15) 0.0024(15) 0.0122(14)
C37B 0.0351(19) 0.0239(15) 0.0381(18) 0.0115(14) -0.0008(14) 0.0057(13)
N31B 0.0331(17) 0.0472(18) 0.0363(16) 0.0033(15) 0.0035(13) 0.0119(14)
O31B 0.0392(14) 0.0497(16) 0.0583(16) -0.0034(12) 0.0022(12) 0.0049(13)
O32B 0.0347(15) 0.0721(18) 0.0692(18) 0.0201(14) -0.0042(12) 0.0184(14)
C4B 0.0228(16) 0.0262(16) 0.0295(17) 0.0079(12) 0.0018(13) 0.0065(13)
C41B 0.0315(18) 0.0335(18) 0.0375(19) 0.0104(14) 0.0036(14) 0.0103(14)
O41B 0.0462(14) 0.0311(12) 0.0479(14) 0.0051(10) 0.0115(11) 0.0148(10)
C5B 0.0257(16) 0.0254(15) 0.0262(16) 0.0074(13) -0.0013(13) 0.0010(12)
Cl5B 0.0403(5) 0.0268(4) 0.0343(4) 0.0076(3) 0.0046(3) 0.0026(3)

loop_
_atom_type_symbol
_atom_type_description
_atom_type_scat_dispersion_real
_atom_type_scat_dispersion_imag
_atom_type_scat_source
C C 0.0033 0.0016 'International Tables Vol C Tables 4.2.6.8 and 6.1.1.4'
H H 0.0000 0.0000 'International Tables Vol C Tables 4.2.6.8 and 6.1.1.4'
N N 0.0061 0.0033 'International Tables Vol C Tables 4.2.6.8 and 6.1.1.4'
O O 0.0106 0.0060 'International Tables Vol C Tables 4.2.6.8 and 6.1.1.4'
Cl Cl 0.1484 0.1585 'International Tables Vol C Tables 4.2.6.8 and 6.1.1.4'

loop_
_geom_angle_atom_site_label_1
_geom_angle_atom_site_label_2
_geom_angle_atom_site_label_3
_geom_angle
C2A N1A C5A 104.4(2)
N1A C2A N3A 111.6(3)
N1A C2A C21A 123.6(3)
N3A C2A C21A 124.7(2)
C2A C21A C22A 115.5(2)
C2A C21A H21A 108.4
C22A C21A H21A 108.4
C2A C21A H22A 108.4
C22A C21A H22A 108.4
H21A C21A H22A 107.5
C23A C22A C21A 110.9(2)
C23A C22A H23A 109.5
C21A C22A H23A 109.5
C23A C22A H24A 109.5
C21A C22A H24A 109.5
H23A C22A H24A 108.0
C24A C23A C22A 113.9(3)
C24A C23A H25A 108.8
C22A C23A H25A 108.8
C24A C23A H26A 108.8
C22A C23A H26A 108.8
H25A C23A H26A 107.7
C23A C24A H27A 109.5
C23A C24A H28A 109.5
H27A C24A H28A 109.5
C23A C24A H29A 109.5
H27A C24A H29A 109.5
H28A C24A H29A 109.5
C2A N3A C4A 107.6(2)
C2A N3A C31A 126.6(2)
C4A N3A C31A 125.7(2)
N3A C31A C32A 112.1(2)
N3A C31A H31A 109.2
C32A C31A H31A 109.2
N3A C31A H32A 109.2
C32A C31A H32A 109.2
H31A C31A H32A 107.9
C37A C32A C33A 118.8(3)
C37A C32A C31A 122.3(2)
C33A C32A C31A 118.9(2)
C34A C33A C32A 121.1(3)
C34A C33A H33A 119.4
C32A C33A H33A 119.4
C33A C34A C35A 118.2(3)
C33A C34A H34A 120.9
C35A C34A H34A 120.9
C36A C35A C34A 122.0(3)
C36A C35A N31A 119.1(2)
C34A C35A N31A 118.9(2)
C37A C36A C35A 118.8(3)
C37A C36A H36A 120.6
C35A C36A H36A 120.6
C36A C37A C32A 121.0(3)
C36A C37A H37A 119.5
C32A C37A H37A 119.5
O31A N31A O32A 123.5(2)
O31A N31A C35A 118.2(2)
O32A N31A C35A 118.3(2)
C5A C4A N3A 103.4(2)
C5A C4A C41A 130.2(3)
N3A C4A C41A 126.4(2)
O41A C41A C4A 126.4(3)
O41A C41A H41A 116.8
C4A C41A H41A 116.8
N1A C5A C4A 112.9(2)
N1A C5A Cl5A 120.2(2)
C4A C5A Cl5A 126.9(2)
C2B N1B C5B 104.4(2)
N1B C2B N3B 112.2(2)
N1B C2B C21B 124.4(3)
N3B C2B C21B 123.3(2)
C2B N3B C4B 106.8(2)
C2B N3B C31B 127.0(2)
C4B N3B C31B 126.1(2)
N3B C31B C32B 114.0(2)
N3B C31B H31B 108.8
C32B C31B H31B 108.8
N3B C31B H32B 108.8
C32B C31B H32B 108.8
H31B C31B H32B 107.7
C37B C32B C33B 119.2(3)
C37B C32B C31B 122.9(2)
C33B C32B C31B 117.8(2)
C34B C33B C32B 120.7(3)
C34B C33B H33B 119.7
C32B C33B H33B 119.7
C33B C34B C35B 118.6(3)
C33B C34B H34B 120.7
C35B C34B H34B 120.7
C36B C35B C34B 122.2(3)
C36B C35B N31B 118.8(3)
C34B C35B N31B 119.0(3)
C35B C36B C37B 118.4(3)
C35B C36B H36B 120.8
C37B C36B H36B 120.8
C32B C37B C36B 120.9(3)
C32B C37B H37B 119.6
C36B C37B H37B 119.6
O31B N31B O32B 123.8(3)
O31B N31B C35B 118.0(3)
O32B N31B C35B 118.2(3)
C5B C4B N3B 104.0(2)
C5B C4B C41B 128.8(3)
N3B C4B C41B 127.2(2)
O41B C41B C4B 126.3(3)
O41B C41B H41B 116.8
C4B C41B H41B 116.8
N1B C5B C4B 112.6(2)
N1B C5B Cl5B 121.4(2)
C4B C5B Cl5B 126.0(2)
C2B C21B C22B 113.8(3)
C2B C21B H21B 108.8
C22B C21B H21B 108.8
C2B C21B H22B 108.8
C22B C21B H22B 108.8
H21B C21B H22B 107.7
C23B C22B C21B 120.0(4)
C23B C22B H23B 107.3
C21B C22B H23B 107.3
C23B C22B H24B 107.3
C21B C22B H24B 107.3
H23B C22B H24B 106.9
C22B C23B C24B 112.5(6)
C22B C23B H25B 109.1
C24B C23B H25B 109.1
C22B C23B H26B 109.1
C24B C23B H26B 109.1
H25B C23B H26B 107.8
H23C C22C H24C 106.4
H27C C24C H28C 109.5
H27C C24C H29C 109.5
H28C C24C H29C 109.5

loop_
_geom_bond_atom_site_label_1
_geom_bond_atom_site_label_2
_geom_bond_distance
N1A C2A 1.341(3)
N1A C5A 1.351(4)
C2A N3A 1.351(4)
C2A C21A 1.491(4)
C21A C22A 1.537(4)
C21A H21A 0.99
C21A H22A 0.99
C22A C23A 1.518(4)
C22A H23A 0.99
C22A H24A 0.99
C23A C24A 1.515(4)
C23A H25A 0.99
C23A H26A 0.99
C24A H27A 0.98
C24A H28A 0.98
C24A H29A 0.98
N3A C4A 1.400(3)
N3A C31A 1.467(3)
C31A C32A 1.518(4)
C31A H31A 0.99
C31A H32A 0.99
C32A C37A 1.386(4)
C32A C33A 1.395(4)
C33A C34A 1.378(4)
C33A H33A 0.95
C34A C35A 1.385(4)
C34A H34A 0.95
C35A C36A 1.378(4)
C35A N31A 1.469(3)
C36A C37A 1.378(4)
C36A H36A 0.95
C37A H37A 0.95
N31A O31A 1.227(3)
N31A O32A 1.233(3)
C4A C5A 1.373(4)
C4A C41A 1.436(4)
C41A O41A 1.217(3)
C41A H41A 0.95
C5A Cl5A 1.714(3)
N1B C2B 1.334(3)
N1B C5B 1.349(4)
C2B N3B 1.360(3)
C2B C21B 1.494(4)
C21B C22B 1.504(5)
C21B H21B 0.99
C21B H22B 0.99
C22B C23B 1.405(6)
C22B H23B 0.99
C22B H24B 0.99
C23B C24B 1.534(9)
C23B H25B 0.99
C23B H26B 0.99
C24B H27B 0.98
C24B H28B 0.98
C24B H29B 0.98
C22C H23C 0.99
C22C H24C 0.99
C24C H27C 0.98
C24C H28C 0.98
C24C H29C 0.98
N3B C4B 1.392(3)
N3B C31B 1.460(3)
C31B C32B 1.511(4)
C31B H31B 0.99
C31B H32B 0.99
C32B C37B 1.383(4)
C32B C33B 1.396(4)
C33B C34B 1.380(4)
C33B H33B 0.95
C34B C35B 1.381(4)
C34B H34B 0.95
C35B C36B 1.379(4)
C35B N31B 1.470(4)
C36B C37B 1.386(4)
C36B H36B 0.95
C37B H37B 0.95
N31B O31B 1.222(3)
N31B O32B 1.233(3)
C4B C5B 1.379(4)
C4B C41B 1.439(4)
C41B O41B 1.219(3)
C41B H41B 0.95
C5B Cl5B 1.716(3)

loop_
_geom_torsion_atom_site_label_1
_geom_torsion_atom_site_label_2
_geom_torsion_atom_site_label_3
_geom_torsion_atom_site_label_4
_geom_torsion
C5A N1A C2A N3A 0.0(3)
C5A N1A C2A C21A -178.5(3)
N1A C2A C21A C22A -106.8(3)
N3A C2A C21A C22A 74.9(4)
C2A C21A C22A C23A 175.1(3)
C21A C22A C23A C24A 179.0(3)
N1A C2A N3A C4A 0.0(3)
C21A C2A N3A C4A 178.5(3)
N1A C2A N3A C31A 176.8(2)
C21A C2A N3A C31A -4.7(4)
C2A N3A C31A C32A -104.2(3)
C4A N3A C31A C32A 71.9(3)
N3A C31A C32A C37A 12.6(4)
N3A C31A C32A C33A -166.4(2)
C37A C32A C33A C34A -2.0(4)
C31A C32A C33A C34A 177.0(2)
C32A C33A C34A C35A 0.4(4)
C33A C34A C35A C36A 1.8(4)
C33A C34A C35A N31A -178.2(2)
C34A C35A C36A C37A -2.4(4)
N31A C35A C36A C37A 177.6(2)
C35A C36A C37A C32A 0.7(4)
C33A C32A C37A C36A 1.4(4)
C31A C32A C37A C36A -177.6(3)
C36A C35A N31A O31A -177.8(2)
C34A C35A N31A O31A 2.2(4)
C36A C35A N31A O32A 2.1(4)
C34A C35A N31A O32A -178.0(2)
C2A N3A C4A C5A -0.1(3)
C31A N3A C4A C5A -176.9(2)
C2A N3A C4A C41A 179.7(3)
C31A N3A C4A C41A 2.9(4)
C5A C4A C41A O41A -178.4(3)
N3A C4A C41A O41A 1.8(5)
C2A N1A C5A C4A -0.1(3)
C2A N1A C5A Cl5A 179.7(2)
N3A C4A C5A N1A 0.1(3)
C41A C4A C5A N1A -179.7(3)
N3A C4A C5A Cl5A -179.6(2)
C41A C4A C5A Cl5A 0.6(5)
C5B N1B C2B N3B 0.0(3)
C5B N1B C2B C21B 176.7(3)
N1B C2B N3B C4B 0.0(3)
C21B C2B N3B C4B -176.8(3)
N1B C2B N3B C31B 179.6(2)
C21B C2B N3B C31B 2.8(4)
C2B N3B C31B C32B 97.8(3)
C4B N3B C31B C32B -82.7(3)
N3B C31B C32B C37B 12.5(4)
N3B C31B C32B C33B -170.0(2)
C37B C32B C33B C34B -0.7(4)
C31B C32B C33B C34B -178.3(3)
C32B C33B C34B C35B 0.5(4)
C33B C34B C35B C36B 0.2(4)
C33B C34B C35B N31B 179.4(3)
C34B C35B C36B C37B -0.7(4)
N31B C35B C36B C37B -180.0(3)
C33B C32B C37B C36B 0.1(4)
C31B C32B C37B C36B 177.6(3)
C35B C36B C37B C32B 0.5(4)
C36B C35B N31B O31B -177.7(3)
C34B C35B N31B O31B 3.0(4)
C36B C35B N31B O32B 2.8(4)
C34B C35B N31B O32B -176.5(3)
C2B N3B C4B C5B 0.0(3)
C31B N3B C4B C5B -179.6(2)
C2B N3B C4B C41B 180.0(3)
C31B N3B C4B C41B 0.4(4)
C5B C4B C41B O41B 179.0(3)
N3B C4B C41B O41B -0.9(5)
C2B N1B C5B C4B 0.0(3)
C2B N1B C5B Cl5B -179.8(2)
N3B C4B C5B N1B 0.0(3)
C41B C4B C5B N1B 180.0(3)
N3B C4B C5B Cl5B 179.8(2)
C41B C4B C5B Cl5B -0.2(4)
N1B C2B C21B C22B 16.0(5)
N3B C2B C21B C22B -167.5(3)
C2B C21B C22B C23B 70.9(6)
C21B C22B C23B C24B -173.9(5)
